data_7025056
loop_
_publ_author_name
'Cabon, Yves'
'Kleijn, Henk'
'Siegler, Maxime A.'
'Spek, Anthony L.'
'Klein Gebbink, Robertus J. M.'
'Deelman, Berth-Jan'

_publ_section_title
;
 Dichlorostannylene complexes of group 10 metals, a unique bonding mode
 stabilized by bridging 2-pyridyldiphenylphosphine ligands.
;
_journal_issue 9
_journal_name_full 'Dalton transactions (Cambridge, England : 2003)'
_journal_page_first 2423
_journal_page_last 2427
_journal_paper_doi 10.1039/b924783c
_journal_volume 39
_journal_year 2010
_chemical_formula_moiety 'C35 H31 Cl2 N2 P2 Pt Sn, B F4'
_chemical_formula_sum 'C35 H31 B Cl2 F4 N2 P2 Pt Sn'
_chemical_formula_weight 1013.05
_chemical_name_systematic
;
?
;
_space_group_IT_number 56
_symmetry_cell_setting orthorhombic
_symmetry_space_group_name_Hall '-P 2ab 2ac'
_symmetry_space_group_name_H-M 'P c c n'
_atom_sites_solution_hydrogens difmap
_atom_sites_solution_primary heavy
_atom_sites_solution_secondary difmap
_audit_creation_method SHELXL-97
_cell_angle_alpha 90.00
_cell_angle_beta 90.00
_cell_angle_gamma 90.00
_cell_formula_units_Z 8
_cell_length_a 16.6611(3)
_cell_length_b 20.3193(7)
_cell_length_c 21.1892(2)
_cell_measurement_reflns_used 10663
_cell_measurement_temperature 110(2)
_cell_measurement_theta_max 27.49
_cell_measurement_theta_min 1.85
_cell_volume 7173.4(3)
_computing_cell_refinement 'PEAKREF (Schreurs, 2005)'
_computing_data_collection 'COLLECT (Nonius, 1999)'
_computing_data_reduction 'EVAL15 (Xian et al., 2006)'
_computing_molecular_graphics 'PLATON (Spek, 2003)'
_computing_publication_material 'PLATON (Spek, 2003)'
_computing_structure_refinement 'SHELXL-97 (Sheldrick, 2008)'
_computing_structure_solution 'DIRDIF08 (Beurskens et al., 2008)'
_diffrn_ambient_temperature 110(2)
_diffrn_measured_fraction_theta_full 1.000
_diffrn_measured_fraction_theta_max 1.000
_diffrn_measurement_device_type 'Nonius KappaCCD diffractometer'
_diffrn_measurement_method '\f and \w scans'
_diffrn_radiation_monochromator graphite
_diffrn_radiation_source 'rotating anode'
_diffrn_radiation_type MoK\a
_diffrn_radiation_wavelength 0.71073
_diffrn_reflns_av_R_equivalents 0.0351
_diffrn_reflns_av_sigmaI/netI 0.0234
_diffrn_reflns_limit_h_max 21
_diffrn_reflns_limit_h_min -21
_diffrn_reflns_limit_k_max 24
_diffrn_reflns_limit_k_min -26
_diffrn_reflns_limit_l_max 27
_diffrn_reflns_limit_l_min -27
_diffrn_reflns_number 61256
_diffrn_reflns_theta_full 27.50
_diffrn_reflns_theta_max 27.50
_diffrn_reflns_theta_min 1.58
_exptl_absorpt_coefficient_mu 4.880
_exptl_absorpt_correction_T_max 0.78
_exptl_absorpt_correction_T_min 0.32
_exptl_absorpt_correction_type analytical
_exptl_absorpt_process_details '(SADABS; Sheldrick, 2008)'
_exptl_crystal_colour colorless
_exptl_crystal_density_diffrn 1.876
_exptl_crystal_density_method 'not measured'
_exptl_crystal_description 'thick plate'
_exptl_crystal_F_000 3904
_exptl_crystal_size_max 0.28
_exptl_crystal_size_mid 0.22
_exptl_crystal_size_min 0.06
_refine_diff_density_max 1.164
_refine_diff_density_min -0.786
_refine_diff_density_rms 0.113
_refine_ls_extinction_method none
_refine_ls_goodness_of_fit_ref 1.020
_refine_ls_hydrogen_treatment constr
_refine_ls_matrix_type full
_refine_ls_number_parameters 521
_refine_ls_number_reflns 8246
_refine_ls_number_restraints 161
_refine_ls_restrained_S_all 1.051
_refine_ls_R_factor_all 0.0512
_refine_ls_R_factor_gt 0.0306
_refine_ls_shift/su_max 0.002
_refine_ls_shift/su_mean 0.000
_refine_ls_structure_factor_coef Fsqd
_refine_ls_weighting_details 'calc w=1/[\s^2^(Fo^2^)+(0.0245P)^2^+21.8423P] where P=(Fo^2^+2Fc^2^)/3'
_refine_ls_weighting_scheme calc
_refine_ls_wR_factor_gt 0.0627
_refine_ls_wR_factor_ref 0.0700
_reflns_number_gt 5980
_reflns_number_total 8246
_reflns_threshold_expression I>2\s(I)
_cod_data_source_file b924783c.txt
_cod_data_source_block 1.BF4
_cod_database_code 7025056

loop_
_symmetry_equiv_pos_as_xyz
'x, y, z'
'-x+1/2, -y+1/2, z'
'x+1/2, -y, -z+1/2'
'-x, y+1/2, -z+1/2'
'-x, -y, -z'
'x-1/2, y-1/2, -z'
'-x-1/2, y, z-1/2'
'x, -y-1/2, z-1/2'

loop_
_atom_site_label
_atom_site_type_symbol
_atom_site_fract_x
_atom_site_fract_y
_atom_site_fract_z
_atom_site_U_iso_or_equiv
_atom_site_adp_type
_atom_site_occupancy
_atom_site_symmetry_multiplicity
_atom_site_calc_flag
_atom_site_refinement_flags
_atom_site_disorder_assembly
_atom_site_disorder_group
Pt1 Pt 0.307425(14) 0.001073(13) 0.128277(11) 0.01523(6) Uani 0.9560(10) 1 d PDU A 1
Sn1 Sn 0.15642(3) 0.00344(2) 0.127239(19) 0.01397(8) Uani 0.9560(10) 1 d PDU A 1
Cl1 Cl 0.06714(7) 0.06392(6) 0.19075(5) 0.0283(3) Uani 0.9560(10) 1 d PD A 1
Cl2 Cl 0.06778(7) -0.05557(6) 0.06157(5) 0.0272(2) Uani 0.9560(10) 1 d PD A 1
P1 P 0.30519(6) -0.07785(5) 0.20397(5) 0.0149(2) Uani 0.9560(10) 1 d PD A 1
P2 P 0.31174(6) 0.07876(5) 0.05133(5) 0.0155(2) Uani 0.9560(10) 1 d PD A 1
C1 C 0.4356(3) 0.0000(2) 0.1305(2) 0.0370(12) Uani 0.9560(10) 1 d PDU A 1
H1A H 0.4539 -0.0216 0.1693 0.055 Uiso 1 1 calc R A 1
H1B H 0.4558 0.0453 0.1294 0.055 Uiso 1 1 calc R A 1
H1C H 0.4560 -0.0242 0.0938 0.055 Uiso 1 1 calc R A 1
Pt1' Pt 0.1885(4) -0.0005(3) 0.1164(2) 0.0214(13) Uani 0.0440(10) 1 d PDU A 2
Sn1' Sn 0.3374(6) -0.0023(5) 0.1189(4) 0.0177(17) Uani 0.0440(10) 1 d PDU A 2
Cl1' Cl 0.4298(12) -0.0629(11) 0.0559(10) 0.027(5) Uani 0.0440(10) 1 d PDU A 2
Cl2' Cl 0.4316(12) 0.0536(11) 0.1837(9) 0.029(5) Uani 0.0440(10) 1 d PDU A 2
P1' P 0.1859(16) -0.0777(11) 0.1939(10) 0.022(6) Uani 0.0440(10) 1 d PDU A 2
P2' P 0.1931(15) 0.0775(11) 0.0395(10) 0.018(5) Uani 0.0440(10) 1 d PDU A 2
C1' C 0.0620(12) 0.009(3) 0.124(3) 0.021(10) Uani 0.0440(10) 1 d PDU A 2
C2 C 0.3351(2) -0.0468(2) 0.28065(19) 0.0226(9) Uani 1 1 d . . .
C3 C 0.3369(3) 0.0211(2) 0.2893(2) 0.0309(10) Uani 1 1 d . A .
H3 H 0.3277 0.0495 0.2545 0.037 Uiso 1 1 calc R . .
C4 C 0.3521(3) 0.0475(3) 0.3487(2) 0.0375(12) Uani 1 1 d . . .
H4 H 0.3535 0.0938 0.3545 0.045 Uiso 1 1 calc R A .
C5 C 0.3652(3) 0.0054(3) 0.3992(2) 0.0412(13) Uani 1 1 d . A .
H5 H 0.3755 0.0233 0.4398 0.049 Uiso 1 1 calc R . .
C6 C 0.3634(2) -0.0615(3) 0.3916(2) 0.0331(11) Uani 1 1 d . . .
H6 H 0.3718 -0.0896 0.4268 0.040 Uiso 1 1 calc R A .
C7 C 0.3493(2) -0.0882(2) 0.33247(19) 0.0282(10) Uani 1 1 d . A .
H7 H 0.3492 -0.1346 0.3270 0.034 Uiso 1 1 calc R . .
C8 C 0.3653(2) -0.14883(19) 0.18348(18) 0.0186(8) Uani 1 1 d . . .
C9 C 0.3384(3) -0.1908(2) 0.1359(2) 0.0295(10) Uani 1 1 d . A .
H9 H 0.2862 -0.1851 0.1187 0.035 Uiso 1 1 calc R . .
C10 C 0.3880(3) -0.2412(2) 0.1135(2) 0.0352(11) Uani 1 1 d . . .
H10 H 0.3691 -0.2705 0.0819 0.042 Uiso 1 1 calc R A .
C11 C 0.4645(3) -0.2484(2) 0.1376(2) 0.0315(11) Uani 1 1 d . A .
H11 H 0.4983 -0.2825 0.1223 0.038 Uiso 1 1 calc R . .
C12 C 0.4924(3) -0.2062(2) 0.1840(2) 0.0331(11) Uani 1 1 d . . .
H12 H 0.5454 -0.2111 0.2000 0.040 Uiso 1 1 calc R A .
C13 C 0.4425(3) -0.1563(2) 0.2073(2) 0.0271(10) Uani 1 1 d . A .
H13 H 0.4614 -0.1276 0.2394 0.033 Uiso 1 1 calc R . .
C14 C 0.2049(2) -0.1135(2) 0.22216(19) 0.0202(8) Uani 1 1 d . . .
C15 C 0.1975(3) -0.1662(2) 0.26339(19) 0.0255(9) Uani 1 1 d . A .
H15 H 0.2440 -0.1886 0.2780 0.031 Uiso 1 1 calc R B 2
C16 C 0.1220(3) -0.1860(2) 0.2831(2) 0.0286(10) Uani 1 1 d . . .
H16 H 0.1162 -0.2214 0.3120 0.034 Uiso 1 1 calc R A .
C17 C 0.0551(3) -0.1531(2) 0.2601(2) 0.0292(10) Uani 1 1 d . A .
H17 H 0.0027 -0.1653 0.2735 0.035 Uiso 1 1 calc R . .
C18 C 0.0657(3) -0.1028(2) 0.21753(19) 0.0255(9) Uani 1 1 d . . .
H18 H 0.0199 -0.0814 0.2005 0.031 Uiso 1 1 calc R A 2
C19 C 0.3741(2) 0.14913(19) 0.07071(18) 0.0207(9) Uani 1 1 d . . .
C20 C 0.4529(2) 0.1540(2) 0.0488(2) 0.0268(10) Uani 1 1 d . A .
H20 H 0.4729 0.1237 0.0185 0.032 Uiso 1 1 calc R . .
C21 C 0.5020(3) 0.2044(2) 0.0722(2) 0.0319(11) Uani 1 1 d . . .
H21 H 0.5560 0.2079 0.0581 0.038 Uiso 1 1 calc R A .
C22 C 0.4727(3) 0.2488(2) 0.1155(2) 0.0304(11) Uani 1 1 d . A .
H22 H 0.5062 0.2835 0.1300 0.037 Uiso 1 1 calc R . .
C23 C 0.3955(3) 0.2437(2) 0.1381(2) 0.0324(11) Uani 1 1 d . . .
H23 H 0.3762 0.2741 0.1686 0.039 Uiso 1 1 calc R A .
C24 C 0.3458(3) 0.1936(2) 0.1160(2) 0.0265(9) Uani 1 1 d . A .
H24 H 0.2926 0.1895 0.1317 0.032 Uiso 1 1 calc R . .
C25 C 0.3413(2) 0.0454(2) -0.02467(19) 0.0221(9) Uani 1 1 d . . .
C26 C 0.3588(2) 0.0854(2) -0.0767(2) 0.0276(10) Uani 1 1 d . A .
H26 H 0.3638 0.1317 -0.0716 0.033 Uiso 1 1 calc R . .
C27 C 0.3687(3) 0.0568(2) -0.1356(2) 0.0321(11) Uani 1 1 d . . .
H27 H 0.3797 0.0836 -0.1713 0.039 Uiso 1 1 calc R A .
C28 C 0.3628(3) -0.0100(2) -0.1426(2) 0.0362(12) Uani 1 1 d . A .
H28 H 0.3696 -0.0289 -0.1832 0.043 Uiso 1 1 calc R . .
C29 C 0.3474(3) -0.0504(2) -0.0917(2) 0.0344(11) Uani 1 1 d . . .
H29 H 0.3445 -0.0968 -0.0971 0.041 Uiso 1 1 calc R A .
C30 C 0.3359(2) -0.0225(2) -0.0326(2) 0.0270(9) Uani 1 1 d . A .
H30 H 0.3245 -0.0498 0.0027 0.032 Uiso 1 1 calc R . .
C31 C 0.2139(2) 0.1174(2) 0.03114(18) 0.0183(8) Uani 1 1 d . . .
C32 C 0.2099(3) 0.1686(2) -0.0120(2) 0.0258(9) Uani 1 1 d . A .
H32 H 0.2578 0.1874 -0.0283 0.031 Uiso 1 1 calc R C 2
C33 C 0.1352(3) 0.1924(2) -0.0314(2) 0.0264(10) Uani 1 1 d . . .
H33 H 0.1315 0.2271 -0.0613 0.032 Uiso 1 1 calc R A .
C34 C 0.0668(3) 0.1643(2) -0.00623(19) 0.0245(9) Uani 1 1 d . A .
H34 H 0.0151 0.1794 -0.0186 0.029 Uiso 1 1 calc R . .
C35 C 0.0747(2) 0.1144(2) 0.03689(18) 0.0227(9) Uani 1 1 d . . .
H35 H 0.0276 0.0957 0.0546 0.027 Uiso 1 1 calc R A 2
N1 N 0.1394(2) -0.08315(17) 0.19934(15) 0.0192(7) Uani 1 1 d . A .
N2 N 0.1464(2) 0.09078(16) 0.05513(15) 0.0176(7) Uani 1 1 d . A .
B1 B 0.7500 0.2500 0.0615(4) 0.0351(19) Uani 1 2 d S . .
F1 F 0.7228(3) 0.1996(2) 0.0261(2) 0.0992(15) Uani 1 1 d . . .
F2 F 0.6893(3) 0.2709(2) 0.0991(2) 0.1081(17) Uani 1 1 d . . .
B2 B 0.2580(10) 0.2454(8) 0.3077(5) 0.083(3) Uani 0.50 1 d PDU . .
F3 F 0.2894(7) 0.2792(7) 0.3585(4) 0.102(3) Uani 0.50 1 d PDU . .
F4 F 0.2604(6) 0.2862(4) 0.2595(3) 0.104(3) Uani 0.50 1 d PDU . .
F5 F 0.3199(6) 0.2013(4) 0.3014(4) 0.104(3) Uani 0.50 1 d PDU . .
F6 F 0.1950(7) 0.2160(8) 0.3347(6) 0.120(4) Uani 0.50 1 d PDU . .

loop_
_atom_site_aniso_label
_atom_site_aniso_U_11
_atom_site_aniso_U_22
_atom_site_aniso_U_33
_atom_site_aniso_U_23
_atom_site_aniso_U_13
_atom_site_aniso_U_12
Pt1 0.00916(11) 0.01659(8) 0.01994(10) 0.00286(7) -0.00024(8) -0.00069(10)
Sn1 0.00958(16) 0.02012(16) 0.01220(17) -0.00033(13) 0.00023(14) -0.00024(18)
Cl1 0.0273(6) 0.0368(6) 0.0207(5) -0.0015(5) 0.0054(4) 0.0101(5)
Cl2 0.0256(6) 0.0359(6) 0.0200(5) -0.0021(5) -0.0050(4) -0.0080(5)
P1 0.0136(5) 0.0160(5) 0.0150(5) -0.0003(4) -0.0014(4) -0.0002(4)
P2 0.0130(5) 0.0162(5) 0.0171(5) 0.0004(4) 0.0007(4) -0.0003(4)
C1 0.013(2) 0.043(3) 0.056(3) 0.025(3) -0.001(2) 0.000(2)
Pt1' 0.033(3) 0.0163(19) 0.015(2) 0.0050(17) 0.000(2) -0.005(2)
Sn1' 0.017(3) 0.022(3) 0.015(3) 0.004(3) -0.008(3) -0.009(3)
Cl1' 0.026(9) 0.032(9) 0.025(8) -0.011(7) 0.005(7) 0.000(7)
Cl2' 0.030(8) 0.037(8) 0.020(8) 0.000(7) -0.004(7) -0.008(7)
P1' 0.020(9) 0.023(9) 0.021(9) 0.006(8) -0.006(8) 0.000(8)
P2' 0.016(9) 0.021(9) 0.018(8) 0.003(7) -0.006(7) -0.008(8)
C1' 0.023(13) 0.020(13) 0.019(13) 0.000(9) 0.002(9) -0.010(9)
C2 0.016(2) 0.031(2) 0.021(2) -0.0056(17) 0.0014(16) -0.0018(17)
C3 0.022(2) 0.034(2) 0.037(3) -0.008(2) -0.001(2) -0.0039(19)
C4 0.025(3) 0.047(3) 0.041(3) -0.020(2) 0.003(2) -0.005(2)
C5 0.022(2) 0.068(4) 0.033(3) -0.032(3) 0.000(2) -0.007(2)
C6 0.016(2) 0.063(3) 0.020(2) -0.002(2) -0.0018(18) -0.001(2)
C7 0.022(2) 0.041(3) 0.022(2) -0.0029(19) -0.0003(18) 0.0024(19)
C8 0.020(2) 0.021(2) 0.0142(19) 0.0020(16) 0.0038(16) 0.0023(16)
C9 0.029(2) 0.032(2) 0.027(2) -0.0050(19) -0.0015(19) 0.000(2)
C10 0.045(3) 0.035(3) 0.025(2) -0.008(2) 0.004(2) -0.001(2)
C11 0.042(3) 0.030(2) 0.023(2) -0.002(2) 0.014(2) 0.009(2)
C12 0.024(2) 0.036(3) 0.040(3) 0.009(2) 0.008(2) 0.008(2)
C13 0.025(2) 0.029(2) 0.027(2) 0.0013(19) 0.0023(19) 0.0014(18)
C14 0.021(2) 0.022(2) 0.017(2) -0.0042(17) 0.0006(16) -0.0012(17)
C15 0.026(2) 0.027(2) 0.023(2) 0.0029(18) -0.0014(18) -0.0036(18)
C16 0.032(3) 0.029(2) 0.025(2) 0.0037(19) 0.0070(19) -0.0079(19)
C17 0.025(2) 0.037(3) 0.026(2) -0.0003(19) 0.0068(19) -0.0087(19)
C18 0.018(2) 0.034(2) 0.024(2) -0.0009(19) 0.0021(17) -0.0029(18)
C19 0.023(2) 0.020(2) 0.019(2) 0.0050(17) -0.0055(16) -0.0034(16)
C20 0.022(2) 0.027(2) 0.031(2) 0.0087(19) -0.0005(18) -0.0014(18)
C21 0.025(2) 0.030(2) 0.041(3) 0.015(2) -0.012(2) -0.0080(19)
C22 0.040(3) 0.019(2) 0.032(2) 0.0050(19) -0.020(2) -0.0056(18)
C23 0.043(3) 0.026(2) 0.028(2) -0.0032(19) -0.014(2) -0.001(2)
C24 0.028(2) 0.026(2) 0.026(2) 0.0000(18) -0.0060(19) 0.0019(19)
C25 0.0126(19) 0.029(2) 0.025(2) -0.0031(18) -0.0008(17) 0.0008(17)
C26 0.023(2) 0.032(2) 0.028(2) -0.0021(19) -0.0006(18) 0.0008(18)
C27 0.024(2) 0.046(3) 0.025(2) -0.003(2) 0.0016(19) 0.000(2)
C28 0.017(2) 0.057(3) 0.034(3) -0.022(2) -0.0017(19) 0.002(2)
C29 0.022(2) 0.035(3) 0.046(3) -0.019(2) -0.004(2) 0.002(2)
C30 0.016(2) 0.030(2) 0.035(2) -0.0060(19) 0.0018(18) -0.0015(18)
C31 0.017(2) 0.018(2) 0.020(2) -0.0050(17) 0.0015(16) 0.0003(16)
C32 0.025(2) 0.023(2) 0.029(2) 0.0015(18) -0.0002(18) -0.0007(17)
C33 0.033(2) 0.022(2) 0.025(2) 0.0019(18) -0.0039(19) 0.0017(18)
C34 0.022(2) 0.029(2) 0.022(2) -0.0022(18) -0.0060(17) 0.0061(18)
C35 0.019(2) 0.031(2) 0.018(2) -0.0034(18) -0.0016(16) -0.0003(17)
N1 0.0182(19) 0.0219(19) 0.0175(18) -0.0003(14) 0.0002(15) -0.0027(15)
N2 0.0183(18) 0.0220(18) 0.0124(16) -0.0024(14) -0.0019(14) 0.0024(14)
B1 0.037(5) 0.043(5) 0.026(4) 0.000 0.000 -0.018(3)
F1 0.110(4) 0.085(3) 0.102(3) -0.045(3) -0.041(3) -0.005(3)
F2 0.101(4) 0.102(3) 0.121(4) -0.042(3) 0.070(3) -0.037(3)
B2 0.089(5) 0.095(5) 0.064(5) 0.011(5) 0.010(5) -0.017(4)
F3 0.121(7) 0.133(6) 0.050(5) -0.005(5) -0.022(5) 0.008(5)
F4 0.126(6) 0.135(6) 0.050(4) 0.040(4) 0.011(4) 0.024(5)
F5 0.108(5) 0.098(5) 0.106(5) 0.004(5) 0.045(5) 0.012(5)
F6 0.101(6) 0.140(7) 0.119(7) 0.013(6) 0.001(6) -0.042(5)

loop_
_atom_type_symbol
_atom_type_description
_atom_type_scat_dispersion_real
_atom_type_scat_dispersion_imag
_atom_type_scat_source
C C 0.0033 0.0016 'International Tables Vol C Tables 4.2.6.8 and 6.1.1.4'
H H 0.0000 0.0000 'International Tables Vol C Tables 4.2.6.8 and 6.1.1.4'
B B 0.0013 0.0007 'International Tables Vol C Tables 4.2.6.8 and 6.1.1.4'
Cl Cl 0.1484 0.1585 'International Tables Vol C Tables 4.2.6.8 and 6.1.1.4'
F F 0.0171 0.0103 'International Tables Vol C Tables 4.2.6.8 and 6.1.1.4'
N N 0.0061 0.0033 'International Tables Vol C Tables 4.2.6.8 and 6.1.1.4'
P P 0.1023 0.0942 'International Tables Vol C Tables 4.2.6.8 and 6.1.1.4'
Pt Pt -1.7033 8.3905 'International Tables Vol C Tables 4.2.6.8 and 6.1.1.4'
Sn Sn -0.6537 1.4246 'International Tables Vol C Tables 4.2.6.8 and 6.1.1.4'

loop_
_geom_angle_atom_site_label_1
_geom_angle_atom_site_label_2
_geom_angle_atom_site_label_3
_geom_angle
_geom_angle_site_symmetry_1
_geom_angle_site_symmetry_3
C1 Pt1 P1 89.63(12) . .
C1 Pt1 P2 89.50(12) . .
P1 Pt1 P2 178.73(4) . .
C1 Pt1 Sn1 179.08(16) . .
P1 Pt1 Sn1 90.19(3) . .
P2 Pt1 Sn1 90.69(3) . .
N1 Sn1 N2 168.99(12) . .
N1 Sn1 Cl1 86.72(9) . .
N2 Sn1 Cl1 86.14(9) . .
N1 Sn1 Cl2 85.82(9) . .
N2 Sn1 Cl2 87.48(8) . .
Cl1 Sn1 Cl2 101.96(4) . .
N1 Sn1 Pt1 95.79(9) . .
N2 Sn1 Pt1 95.22(9) . .
Cl1 Sn1 Pt1 129.58(3) . .
Cl2 Sn1 Pt1 128.45(3) . .
C8 P1 C2 109.87(19) . .
C8 P1 C14 103.67(18) . .
C2 P1 C14 101.34(18) . .
C8 P1 Pt1 112.64(13) . .
C2 P1 Pt1 112.54(14) . .
C14 P1 Pt1 115.88(14) . .
C25 P2 C19 109.85(19) . .
C25 P2 C31 101.01(18) . .
C19 P2 C31 102.76(18) . .
C25 P2 Pt1 112.74(14) . .
C19 P2 Pt1 113.79(13) . .
C31 P2 Pt1 115.56(14) . .
C1' Pt1' P1' 89.4(11) . .
C1' Pt1' P2' 91.4(11) . .
P1' Pt1' P2' 179.0(9) . .
C1' Pt1' N2 71.1(12) . .
P1' Pt1' N2 158.5(7) . .
P2' Pt1' N2 21.9(6) . .
C1' Pt1' Sn1' 173(2) . .
P1' Pt1' Sn1' 89.6(7) . .
P2' Pt1' Sn1' 89.6(7) . .
N2 Pt1' Sn1' 108.6(3) . .
C1' Pt1' N1 72.0(11) . .
P1' Pt1' N1 17.5(6) . .
P2' Pt1' N1 163.3(7) . .
N2 Pt1' N1 142.5(3) . .
Sn1' Pt1' N1 107.1(3) . .
Cl2' Sn1' Cl1' 98.3(8) . .
Cl2' Sn1' Pt1' 131.8(7) . .
Cl1' Sn1' Pt1' 129.9(7) . .
N1 P1' C14 97.0(18) . .
C14 P1' C18 89.0(14) . .
N1 P1' Pt1' 102.8(16) . .
C14 P1' Pt1' 159(2) . .
C18 P1' Pt1' 110.7(10) . .
N1 P1' C15 83.2(12) . .
C18 P1' C15 75.2(6) . .
Pt1' P1' C15 170.8(14) . .
N2 P2' C31 98(2) . .
C31 P2' C35 92.0(17) . .
N2 P2' C32 92.4(14) . .
C35 P2' C32 78.7(7) . .
N2 P2' Pt1' 85.1(12) . .
C31 P2' Pt1' 141.4(18) . .
C35 P2' Pt1' 103.6(9) . .
C32 P2' Pt1' 163.8(12) . .
C3 C2 C7 119.1(4) . .
C3 C2 P1 117.9(3) . .
C7 C2 P1 122.7(3) . .
C4 C3 C2 120.4(5) . .
C4 C3 H3 119.8 . .
C2 C3 H3 119.8 . .
C5 C4 C3 119.2(5) . .
C5 C4 H4 120.4 . .
C3 C4 H4 120.4 . .
C6 C5 C4 121.1(4) . .
C6 C5 H5 119.4 . .
C4 C5 H5 119.4 . .
C5 C6 C7 120.0(5) . .
C5 C6 H6 120.0 . .
C7 C6 H6 120.0 . .
C6 C7 C2 120.2(4) . .
C6 C7 H7 119.9 . .
C2 C7 H7 119.9 . .
C13 C8 C9 119.6(4) . .
C13 C8 P1 120.8(3) . .
C9 C8 P1 118.9(3) . .
C8 C9 C10 120.2(4) . .
C8 C9 H9 119.9 . .
C10 C9 H9 119.9 . .
C11 C10 C9 119.8(4) . .
C11 C10 H10 120.1 . .
C9 C10 H10 120.1 . .
C10 C11 C12 120.5(4) . .
C10 C11 H11 119.7 . .
C12 C11 H11 119.7 . .
C11 C12 C13 119.9(4) . .
C11 C12 H12 120.0 . .
C13 C12 H12 120.0 . .
C8 C13 C12 120.0(4) . .
C8 C13 H13 120.0 . .
C12 C13 H13 120.0 . .
P1' C14 C15 156.3(15) . .
N1 C14 C15 120.5(4) . .
P1' C14 P1 82.9(15) . .
N1 C14 P1 118.4(3) . .
C15 C14 P1 120.7(3) . .
C16 C15 C14 119.7(4) . .
C16 C15 P1' 109.8(7) . .
C16 C15 H15 120.2 . .
C14 C15 H15 120.2 . .
P1' C15 H15 130.0 . .
C15 C16 C17 119.0(4) . .
C15 C16 H16 120.5 . .
C17 C16 H16 120.5 . .
C18 C17 C16 119.0(4) . .
C18 C17 H17 120.5 . .
C16 C17 H17 120.5 . .
N1 C18 C17 121.7(4) . .
C17 C18 P1' 117.0(6) . .
N1 C18 H18 119.2 . .
C17 C18 H18 119.2 . .
P1' C18 H18 123.8 . .
C20 C19 C24 119.9(4) . .
C20 C19 P2 121.3(3) . .
C24 C19 P2 118.1(3) . .
C19 C20 C21 118.9(4) . .
C19 C20 H20 120.6 . .
C21 C20 H20 120.6 . .
C22 C21 C20 120.6(4) . .
C22 C21 H21 119.7 . .
C20 C21 H21 119.7 . .
C23 C22 C21 120.9(4) . .
C23 C22 H22 119.6 . .
C21 C22 H22 119.6 . .
C22 C23 C24 119.6(4) . .
C22 C23 H23 120.2 . .
C24 C23 H23 120.2 . .
C23 C24 C19 120.2(4) . .
C23 C24 H24 119.9 . .
C19 C24 H24 119.9 . .
C30 C25 C26 119.6(4) . .
C30 C25 P2 117.3(3) . .
C26 C25 P2 122.6(3) . .
C27 C26 C25 119.3(4) . .
C27 C26 H26 120.3 . .
C25 C26 H26 120.3 . .
C28 C27 C26 120.3(5) . .
C28 C27 H27 119.9 . .
C26 C27 H27 119.9 . .
C27 C28 C29 121.3(4) . .
C27 C28 H28 119.3 . .
C29 C28 H28 119.3 . .
C28 C29 C30 119.2(4) . .
C28 C29 H29 120.4 . .
C30 C29 H29 120.4 . .
C29 C30 C25 120.3(4) . .
C29 C30 H30 119.9 . .
C25 C30 H30 119.9 . .
P2' C31 C32 141.9(13) . .
N2 C31 C32 120.6(4) . .
P2' C31 P2 84.9(15) . .
N2 C31 P2 118.3(3) . .
C32 C31 P2 120.8(3) . .
C31 C32 C33 119.8(4) . .
C33 C32 P2' 109.2(7) . .
C31 C32 H32 120.1 . .
C33 C32 H32 120.1 . .
P2' C32 H32 129.5 . .
C34 C33 C32 118.6(4) . .
C34 C33 H33 120.7 . .
C32 C33 H33 120.7 . .
C35 C34 C33 118.9(4) . .
C35 C34 H34 120.6 . .
C33 C34 H34 120.6 . .
N2 C35 C34 122.8(4) . .
C34 C35 P2' 111.7(5) . .
N2 C35 H35 118.6 . .
C34 C35 H35 118.6 . .
P2' C35 H35 128.4 . .
P1' N1 C14 47.2(12) . .
P1' N1 C18 167.3(13) . .
C14 N1 C18 120.1(4) . .
P1' N1 Sn1 71.4(13) . .
C14 N1 Sn1 118.7(3) . .
C18 N1 Sn1 121.2(3) . .
P1' N1 Pt1' 59.7(12) . .
C14 N1 Pt1' 106.7(3) . .
C18 N1 Pt1' 132.9(3) . .
P2' N2 C35 141.2(12) . .
C35 N2 C31 119.3(3) . .
P2' N2 Sn1 87.2(10) . .
C35 N2 Sn1 121.3(3) . .
C31 N2 Sn1 119.3(3) . .
P2' N2 Pt1' 73.0(10) . .
C35 N2 Pt1' 134.4(3) . .
C31 N2 Pt1' 105.9(3) . .
F1 B1 F1 112.5(7) 2_655 .
F1 B1 F2 108.3(3) 2_655 2_655
F1 B1 F2 109.9(3) . 2_655
F1 B1 F2 109.9(3) 2_655 .
F1 B1 F2 108.3(3) . .
F2 B1 F2 108.0(7) 2_655 .
B2 B2 F4 95(3) 2 2
B2 B2 F6 99(5) 2 2
F4 B2 F6 148.7(14) 2 2
B2 B2 F4 70(3) 2 .
F4 B2 F4 72.2(10) 2 .
F6 B2 F4 86.6(12) 2 .
B2 B2 F6 67(5) 2 .
F4 B2 F6 85.8(12) 2 .
F6 B2 F6 125.4(14) 2 .
F4 B2 F6 129.6(15) . .
B2 B2 F5 172(5) 2 .
F4 B2 F5 76.7(10) 2 .
F6 B2 F5 89.0(13) 2 .
F4 B2 F5 108.2(10) . .
F6 B2 F5 109.9(11) . .
B2 B2 F3 91(4) 2 .
F4 B2 F3 172.0(14) 2 .
F4 B2 F3 106.3(11) . .
F6 B2 F3 100.8(9) . .
F5 B2 F3 96.6(11) . .
B2 B2 F3 75(4) 2 2
F4 B2 F3 107.6(14) 2 2
F6 B2 F3 102.8(11) 2 2
F4 B2 F3 145.5(15) . 2
F5 B2 F3 105.1(11) . 2
F3 B2 F3 78.2(12) . 2
F4 B2 F5 94.4(10) 2 2
F6 B2 F5 96.6(13) 2 2
F4 B2 F5 63.9(8) . 2
F6 B2 F5 73.6(11) . 2
F5 B2 F5 169.9(11) . 2
F3 B2 F5 91.9(10) . 2
F3 B2 F5 81.9(10) 2 2
F6 F3 B2 65(2) 2 .
F6 F3 B2 69.4(15) 2 2
F6 F3 F3 117(2) 2 2
B2 F3 F3 52.1(6) . 2
B2 F3 F3 49.8(9) 2 2
B2 F4 F4 56.1(8) 2 2
B2 F4 F4 51.7(8) . 2
B2 F4 F5 55.2(7) 2 2
B2 F4 F5 69.5(9) . 2
F4 F4 F5 87.9(8) 2 2
B2 F4 F6 49.3(7) 2 2
B2 F4 F6 45.1(10) . 2
F4 F4 F6 94.2(6) 2 2
F5 F4 F6 81.8(6) 2 2
B2 F5 F4 48.1(7) . 2
F4 F5 B2 46.6(5) 2 2
F3 F6 B2 91(2) 2 2
F3 F6 B2 86.8(19) 2 .
F3 F6 F4 127(2) 2 2
B2 F6 F4 48.3(6) 2 2

loop_
_geom_bond_atom_site_label_1
_geom_bond_atom_site_label_2
_geom_bond_distance
_geom_bond_site_symmetry_2
Pt1 C1 2.137(4) .
Pt1 P1 2.2684(10) .
Pt1 P2 2.2705(10) .
Pt1 Sn1 2.5165(4) .
Sn1 N1 2.347(3) .
Sn1 N2 2.348(3) .
Sn1 Cl1 2.3524(11) .
Sn1 Cl2 2.3569(11) .
P1 C8 1.809(4) .
P1 C2 1.813(4) .
P1 C14 1.861(4) .
P2 C25 1.815(4) .
P2 C19 1.815(4) .
P2 C31 1.859(4) .
C1 H1A 0.9800 .
C1 H1B 0.9800 .
C1 H1C 0.9800 .
Pt1' C1' 2.123(18) .
Pt1' P1' 2.271(15) .
Pt1' P2' 2.275(15) .
Pt1' N2 2.370(7) .
Pt1' Sn1' 2.481(9) .
Pt1' N1 2.565(7) .
Sn1' Cl2' 2.374(14) .
Sn1' Cl1' 2.381(14) .
P1' N1 0.79(2) .
P1' C14 0.994(17) .
P1' C18 2.13(3) .
P1' C15 2.332(16) .
P2' N2 0.89(3) .
P2' C31 0.900(19) .
P2' C35 2.11(2) .
P2' C32 2.166(17) .
C2 C3 1.392(6) .
C2 C7 1.402(6) .
C3 C4 1.390(6) .
C3 H3 0.9500 .
C4 C5 1.389(7) .
C4 H4 0.9500 .
C5 C6 1.369(7) .
C5 H5 0.9500 .
C6 C7 1.384(6) .
C6 H6 0.9500 .
C7 H7 0.9500 .
C8 C13 1.390(6) .
C8 C9 1.394(6) .
C9 C10 1.399(6) .
C9 H9 0.9500 .
C10 C11 1.381(7) .
C10 H10 0.9500 .
C11 C12 1.383(7) .
C11 H11 0.9500 .
C12 C13 1.401(6) .
C12 H12 0.9500 .
C13 H13 0.9500 .
C14 N1 1.345(5) .
C14 C15 1.387(6) .
C15 C16 1.385(6) .
C15 H15 0.9500 .
C16 C17 1.389(6) .
C16 H16 0.9500 .
C17 C18 1.374(6) .
C17 H17 0.9500 .
C18 N1 1.348(5) .
C18 H18 0.9500 .
C19 C20 1.397(6) .
C19 C24 1.400(6) .
C20 C21 1.401(6) .
C20 H20 0.9500 .
C21 C22 1.378(6) .
C21 H21 0.9500 .
C22 C23 1.377(7) .
C22 H22 0.9500 .
C23 C24 1.393(6) .
C23 H23 0.9500 .
C24 H24 0.9500 .
C25 C30 1.393(6) .
C25 C26 1.400(6) .
C26 C27 1.389(6) .
C26 H26 0.9500 .
C27 C28 1.368(6) .
C27 H27 0.9500 .
C28 C29 1.379(7) .
C28 H28 0.9500 .
C29 C30 1.389(6) .
C29 H29 0.9500 .
C30 H30 0.9500 .
C31 N2 1.348(5) .
C31 C32 1.385(6) .
C32 C33 1.398(6) .
C32 H32 0.9500 .
C33 C34 1.381(6) .
C33 H33 0.9500 .
C34 C35 1.372(6) .
C34 H34 0.9500 .
C35 N2 1.344(5) .
C35 H35 0.9500 .
B1 F1 1.346(5) 2_655
B1 F1 1.346(5) .
B1 F2 1.357(6) 2_655
B1 F2 1.357(6) .
B2 B2 0.32(3) 2
B2 F4 1.244(15) 2
B2 F6 1.25(3) 2
B2 F4 1.316(11) .
B2 F6 1.335(12) .
B2 F5 1.373(13) .
B2 F3 1.379(13) .
B2 F3 1.424(17) 2
B2 F5 1.70(2) 2
F3 F6 0.576(19) 2
F3 B2 1.424(17) 2
F3 F3 1.77(3) 2
F4 B2 1.244(15) 2
F4 F4 1.510(18) 2
F4 F5 1.626(13) 2
F4 F6 1.758(15) 2
F5 F4 1.626(13) 2
F5 B2 1.70(2) 2
F6 F3 0.576(19) 2
F6 B2 1.25(3) 2
F6 F4 1.758(15) 2

loop_
_geom_torsion_atom_site_label_1
_geom_torsion_atom_site_label_2
_geom_torsion_atom_site_label_3
_geom_torsion_atom_site_label_4
_geom_torsion
_geom_torsion_site_symmetry_1
_geom_torsion_site_symmetry_4
P1 Pt1 Sn1 N1 -4.07(9) . .
P2 Pt1 Sn1 N1 175.01(8) . .
P1 Pt1 Sn1 N2 175.75(8) . .
P2 Pt1 Sn1 N2 -5.16(8) . .
P1 Pt1 Sn1 Cl1 86.45(5) . .
P2 Pt1 Sn1 Cl1 -94.47(5) . .
P1 Pt1 Sn1 Cl2 -93.32(5) . .
P2 Pt1 Sn1 Cl2 85.76(5) . .
C1 Pt1 P1 C8 -53.1(2) . .
Sn1 Pt1 P1 C8 127.80(14) . .
C1 Pt1 P1 C2 71.8(2) . .
Sn1 Pt1 P1 C2 -107.32(15) . .
C1 Pt1 P1 C14 -172.2(2) . .
Sn1 Pt1 P1 C14 8.66(14) . .
C1 Pt1 P2 C25 74.2(2) . .
Sn1 Pt1 P2 C25 -106.74(14) . .
C1 Pt1 P2 C19 -51.8(2) . .
Sn1 Pt1 P2 C19 127.31(15) . .
C1 Pt1 P2 C31 -170.4(2) . .
Sn1 Pt1 P2 C31 8.73(14) . .
P1' Pt1' Sn1' Cl2' -84.6(12) . .
P2' Pt1' Sn1' Cl2' 94.9(12) . .
N2 Pt1' Sn1' Cl2' 83.9(10) . .
N1 Pt1' Sn1' Cl2' -84.5(10) . .
P1' Pt1' Sn1' Cl1' 94.9(12) . .
P2' Pt1' Sn1' Cl1' -85.7(12) . .
N2 Pt1' Sn1' Cl1' -96.7(10) . .
N1 Pt1' Sn1' Cl1' 95.0(9) . .
C1' Pt1' P1' N1 7(3) . .
N2 Pt1' P1' N1 31(4) . .
Sn1' Pt1' P1' N1 180(2) . .
C1' Pt1' P1' C14 168(7) . .
N2 Pt1' P1' C14 -168(5) . .
Sn1' Pt1' P1' C14 -19(6) . .
N1 Pt1' P1' C14 161(8) . .
C1' Pt1' P1' C18 7(2) . .
N2 Pt1' P1' C18 32(3) . .
Sn1' Pt1' P1' C18 -179.6(11) . .
N1 Pt1' P1' C18 0.6(12) . .
C1' Pt1' P2' N2 22(3) . .
Sn1' Pt1' P2' N2 -151.0(16) . .
N1 Pt1' P2' N2 27(4) . .
C1' Pt1' P2' C31 119(4) . .
N2 Pt1' P2' C31 96(4) . .
Sn1' Pt1' P2' C31 -55(4) . .
N1 Pt1' P2' C31 123(3) . .
C1' Pt1' P2' C35 7(2) . .
N2 Pt1' P2' C35 -14.6(8) . .
Sn1' Pt1' P2' C35 -165.6(9) . .
N1 Pt1' P2' C35 12(3) . .
C1' Pt1' P2' C32 104(5) . .
N2 Pt1' P2' C32 82(5) . .
Sn1' Pt1' P2' C32 -69(5) . .
N1 Pt1' P2' C32 109(4) . .
C8 P1 C2 C3 141.6(3) . .
C14 P1 C2 C3 -109.2(4) . .
Pt1 P1 C2 C3 15.2(4) . .
C8 P1 C2 C7 -44.3(4) . .
C14 P1 C2 C7 64.9(4) . .
Pt1 P1 C2 C7 -170.7(3) . .
C7 C2 C3 C4 -0.4(6) . .
P1 C2 C3 C4 174.0(3) . .
C2 C3 C4 C5 -0.2(7) . .
C3 C4 C5 C6 0.0(7) . .
C4 C5 C6 C7 0.8(7) . .
C5 C6 C7 C2 -1.4(6) . .
C3 C2 C7 C6 1.2(6) . .
P1 C2 C7 C6 -172.9(3) . .
C2 P1 C8 C13 -27.5(4) . .
C14 P1 C8 C13 -135.1(3) . .
Pt1 P1 C8 C13 98.8(3) . .
C2 P1 C8 C9 162.4(3) . .
C14 P1 C8 C9 54.7(4) . .
Pt1 P1 C8 C9 -71.3(3) . .
C13 C8 C9 C10 1.7(6) . .
P1 C8 C9 C10 172.0(3) . .
C8 C9 C10 C11 -1.5(7) . .
C9 C10 C11 C12 0.3(7) . .
C10 C11 C12 C13 0.7(7) . .
C9 C8 C13 C12 -0.6(6) . .
P1 C8 C13 C12 -170.7(3) . .
C11 C12 C13 C8 -0.6(7) . .
C18 P1' C14 N1 0.3(15) . .
Pt1' P1' C14 N1 -162(8) . .
C15 P1' C14 N1 -2(6) . .
N1 P1' C14 C15 2(6) . .
C18 P1' C14 C15 2(4) . .
Pt1' P1' C14 C15 -160(3) . .
N1 P1' C14 P1 -174(2) . .
C18 P1' C14 P1 -173.3(9) . .
Pt1' P1' C14 P1 25(6) . .
C15 P1' C14 P1 -176(3) . .
C8 P1 C14 P1' -132.0(16) . .
C2 P1 C14 P1' 114.1(16) . .
Pt1 P1 C14 P1' -8.0(16) . .
C8 P1 C14 N1 -136.2(3) . .
C2 P1 C14 N1 109.9(3) . .
Pt1 P1 C14 N1 -12.3(4) . .
C8 P1 C14 C15 50.1(4) . .
C2 P1 C14 C15 -63.8(4) . .
Pt1 P1 C14 C15 174.1(3) . .
P1' C14 C15 C16 -4(4) . .
N1 C14 C15 C16 -2.6(6) . .
P1 C14 C15 C16 170.9(3) . .
N1 C14 C15 P1' 1(4) . .
P1 C14 C15 P1' 175(4) . .
N1 P1' C15 C16 -2(2) . .
C14 P1' C15 C16 176(4) . .
C18 P1' C15 C16 -1.3(9) . .
N1 P1' C15 C14 -178(6) . .
C18 P1' C15 C14 -178(4) . .
C14 C15 C16 C17 1.2(6) . .
P1' C15 C16 C17 0.5(9) . .
C15 C16 C17 C18 1.2(6) . .
C16 C17 C18 N1 -2.3(6) . .
C16 C17 C18 P1' -2.4(10) . .
C14 P1' C18 N1 -178(11) . .
Pt1' P1' C18 N1 -4(9) . .
C15 P1' C18 N1 -177(10) . .
C14 P1' C18 C17 1.4(19) . .
Pt1' P1' C18 C17 174.6(7) . .
C15 P1' C18 C17 1.9(9) . .
C25 P2 C19 C20 -29.5(4) . .
C31 P2 C19 C20 -136.3(3) . .
Pt1 P2 C19 C20 98.0(3) . .
C25 P2 C19 C24 160.2(3) . .
C31 P2 C19 C24 53.3(3) . .
Pt1 P2 C19 C24 -72.4(3) . .
C24 C19 C20 C21 -0.9(6) . .
P2 C19 C20 C21 -171.1(3) . .
C19 C20 C21 C22 -0.9(6) . .
C20 C21 C22 C23 2.0(7) . .
C21 C22 C23 C24 -1.2(7) . .
C22 C23 C24 C19 -0.6(6) . .
C20 C19 C24 C23 1.6(6) . .
P2 C19 C24 C23 172.1(3) . .
C19 P2 C25 C30 145.4(3) . .
C31 P2 C25 C30 -106.5(3) . .
Pt1 P2 C25 C30 17.4(4) . .
C19 P2 C25 C26 -42.8(4) . .
C31 P2 C25 C26 65.2(4) . .
Pt1 P2 C25 C26 -170.8(3) . .
C30 C25 C26 C27 1.5(6) . .
P2 C25 C26 C27 -170.1(3) . .
C25 C26 C27 C28 -1.2(7) . .
C26 C27 C28 C29 -0.3(7) . .
C27 C28 C29 C30 1.3(7) . .
C28 C29 C30 C25 -0.9(6) . .
C26 C25 C30 C29 -0.5(6) . .
P2 C25 C30 C29 171.5(3) . .
C35 P2' C31 N2 22.8(10) . .
C32 P2' C31 N2 78(3) . .
Pt1' P2' C31 N2 -92(4) . .
N2 P2' C31 C32 -78(3) . .
C35 P2' C31 C32 -55(3) . .
Pt1' P2' C31 C32 -169.6(12) . .
N2 P2' C31 P2 146.5(16) . .
C35 P2' C31 P2 169.3(8) . .
C32 P2' C31 P2 -136(2) . .
Pt1' P2' C31 P2 54(3) . .
C25 P2 C31 P2' 87.6(16) . .
C19 P2 C31 P2' -158.9(16) . .
Pt1 P2 C31 P2' -34.4(16) . .
C25 P2 C31 N2 111.8(3) . .
C19 P2 C31 N2 -134.7(3) . .
Pt1 P2 C31 N2 -10.2(3) . .
C25 P2 C31 C32 -62.4(4) . .
C19 P2 C31 C32 51.1(4) . .
Pt1 P2 C31 C32 175.6(3) . .
P2' C31 C32 C33 47(3) . .
N2 C31 C32 C33 -0.6(6) . .
P2 C31 C32 C33 173.4(3) . .
N2 C31 C32 P2' -48(3) . .
P2 C31 C32 P2' 126(3) . .
N2 P2' C32 C31 104(4) . .
C35 P2' C32 C31 124(3) . .
Pt1' P2' C32 C31 24(3) . .
N2 P2' C32 C33 -33.2(18) . .
C31 P2' C32 C33 -138(3) . .
C35 P2' C32 C33 -14.0(8) . .
Pt1' P2' C32 C33 -114(5) . .
C31 C32 C33 C34 0.6(6) . .
P2' C32 C33 C34 12.1(9) . .
C32 C33 C34 C35 0.2(6) . .
C33 C34 C35 N2 -1.0(6) . .
C33 C34 C35 P2' -12.9(9) . .
C31 P2' C35 N2 -105(3) . .
C32 P2' C35 N2 -124(3) . .
Pt1' P2' C35 N2 39.2(17) . .
N2 P2' C35 C34 139(2) . .
C31 P2' C35 C34 33.6(18) . .
C32 P2' C35 C34 14.4(8) . .
Pt1' P2' C35 C34 178.0(6) . .
C18 P1' N1 C14 -2(11) . .
Pt1' P1' N1 C14 173(3) . .
C15 P1' N1 C14 0.5(14) . .
C14 P1' N1 C18 2(11) . .
Pt1' P1' N1 C18 176(8) . .
C15 P1' N1 C18 3(10) . .
C14 P1' N1 Sn1 -179(2) . .
Pt1' P1' N1 Sn1 -5.6(5) . .
C15 P1' N1 Sn1 -178.6(11) . .
C14 P1' N1 Pt1' -173(3) . .
C18 P1' N1 Pt1' -176(8) . .
C15 P1' N1 Pt1' -172.9(16) . .
C15 C14 N1 P1' -179(3) . .
P1 C14 N1 P1' 7(3) . .
P1' C14 N1 C18 -179(3) . .
C15 C14 N1 C18 1.5(6) . .
P1 C14 N1 C18 -172.2(3) . .
P1' C14 N1 Sn1 1(3) . .
C15 C14 N1 Sn1 -178.0(3) . .
P1 C14 N1 Sn1 8.3(4) . .
P1' C14 N1 Pt1' 6(3) . .
C15 C14 N1 Pt1' -173.1(3) . .
P1 C14 N1 Pt1' 13.2(4) . .
C17 C18 N1 P1' -1(10) . .
C17 C18 N1 C14 1.0(6) . .
P1' C18 N1 C14 2(9) . .
C17 C18 N1 Sn1 -179.5(3) . .
C17 C18 N1 Pt1' 174.0(3) . .
P1' C18 N1 Pt1' 175(10) . .
Cl1 Sn1 N1 P1' -130(2) . .
Cl2 Sn1 N1 P1' 128(2) . .
Pt1 Sn1 N1 P1' -1(2) . .
N2 Sn1 N1 C14 179.3(5) . .
Cl1 Sn1 N1 C14 -131.0(3) . .
Cl2 Sn1 N1 C14 126.7(3) . .
Pt1 Sn1 N1 C14 -1.6(3) . .
N2 Sn1 N1 C18 -0.2(8) . .
Cl1 Sn1 N1 C18 49.4(3) . .
Cl2 Sn1 N1 C18 -52.8(3) . .
Pt1 Sn1 N1 C18 178.9(3) . .
N2 Sn1 N1 Pt1' 157.6(9) . .
Cl1 Sn1 N1 Pt1' -152.7(6) . .
Cl2 Sn1 N1 Pt1' 105.0(6) . .
Pt1 Sn1 N1 Pt1' -23.2(6) . .
C1' Pt1' N1 P1' -173(3) . .
P2' Pt1' N1 P1' -178(3) . .
N2 Pt1' N1 P1' -162(2) . .
Sn1' Pt1' N1 P1' 0(2) . .
C1' Pt1' N1 C14 -178(2) . .
P1' Pt1' N1 C14 -5(2) . .
P2' Pt1' N1 C14 177(2) . .
N2 Pt1' N1 C14 -167.0(4) . .
Sn1' Pt1' N1 C14 -5.3(4) . .
C1' Pt1' N1 C18 8(2) . .
P1' Pt1' N1 C18 -179(2) . .
P2' Pt1' N1 C18 3(3) . .
N2 Pt1' N1 C18 19.3(7) . .
Sn1' Pt1' N1 C18 -179.0(4) . .
C1' Pt1' N1 Sn1 -18(2) . .
P1' Pt1' N1 Sn1 155(2) . .
P2' Pt1' N1 Sn1 -23(2) . .
N2 Pt1' N1 Sn1 -6.8(3) . .
Sn1' Pt1' N1 Sn1 154.9(8) . .
C31 P2' N2 C35 77(3) . .
C32 P2' N2 C35 54(2) . .
Pt1' P2' N2 C35 -141.9(15) . .
C35 P2' N2 C31 -77(3) . .
C32 P2' N2 C31 -22.7(9) . .
Pt1' P2' N2 C31 141.3(19) . .
C31 P2' N2 Sn1 -142.8(15) . .
C35 P2' N2 Sn1 140.4(19) . .
C32 P2' N2 Sn1 -165.5(7) . .
Pt1' P2' N2 Sn1 -1.5(4) . .
C31 P2' N2 Pt1' -141.3(19) . .
C35 P2' N2 Pt1' 141.9(15) . .
C32 P2' N2 Pt1' -164.0(11) . .
C34 C35 N2 P2' -47(2) . .
C34 C35 N2 C31 1.0(6) . .
P2' C35 N2 C31 48(2) . .
C34 C35 N2 Sn1 -178.5(3) . .
P2' C35 N2 Sn1 -132(2) . .
C34 C35 N2 Pt1' -171.1(3) . .
P2' C35 N2 Pt1' -124(2) . .
C32 C31 N2 P2' 136(2) . .
P2 C31 N2 P2' -39(2) . .
P2' C31 N2 C35 -136(2) . .
C32 C31 N2 C35 -0.1(6) . .
P2 C31 N2 C35 -174.3(3) . .
P2' C31 N2 Sn1 44(2) . .
C32 C31 N2 Sn1 179.3(3) . .
P2 C31 N2 Sn1 5.1(4) . .
P2' C31 N2 Pt1' 38(2) . .
C32 C31 N2 Pt1' 174.0(3) . .
P2 C31 N2 Pt1' -0.2(4) . .
N1 Sn1 N2 P2' -152.4(16) . .
Cl1 Sn1 N2 P2' 157.9(16) . .
Cl2 Sn1 N2 P2' -99.9(16) . .
Pt1 Sn1 N2 P2' 28.5(16) . .
N1 Sn1 N2 C35 -0.2(8) . .
Cl1 Sn1 N2 C35 -49.9(3) . .
Cl2 Sn1 N2 C35 52.3(3) . .
Pt1 Sn1 N2 C35 -179.3(3) . .
N1 Sn1 N2 C31 -179.7(5) . .
Cl1 Sn1 N2 C31 130.6(3) . .
Cl2 Sn1 N2 C31 -127.2(3) . .
Pt1 Sn1 N2 C31 1.2(3) . .
N1 Sn1 N2 Pt1' -158.4(9) . .
Cl1 Sn1 N2 Pt1' 151.9(6) . .
Cl2 Sn1 N2 Pt1' -105.9(6) . .
Pt1 Sn1 N2 Pt1' 22.5(5) . .
C1' Pt1' N2 P2' -157(3) . .
P1' Pt1' N2 P2' 178(3) . .
Sn1' Pt1' N2 P2' 30.8(17) . .
N1 Pt1' N2 P2' -167.7(17) . .
C1' Pt1' N2 C35 -9(2) . .
P1' Pt1' N2 C35 -35(2) . .
P2' Pt1' N2 C35 147.3(17) . .
Sn1' Pt1' N2 C35 178.1(4) . .
N1 Pt1' N2 C35 -20.4(7) . .
C1' Pt1' N2 C31 178(2) . .
P1' Pt1' N2 C31 152.1(19) . .
P2' Pt1' N2 C31 -25.5(16) . .
Sn1' Pt1' N2 C31 5.3(4) . .
N1 Pt1' N2 C31 166.8(4) . .
C1' Pt1' N2 Sn1 17(2) . .
P1' Pt1' N2 Sn1 -8.7(18) . .
P2' Pt1' N2 Sn1 173.7(17) . .
Sn1' Pt1' N2 Sn1 -155.5(8) . .
N1 Pt1' N2 Sn1 6.1(2) . .
B2 B2 F3 F6 -108(5) 2 2
F4 B2 F3 F6 -38(3) . 2
F6 B2 F3 F6 -175(2) . 2
F5 B2 F3 F6 73(3) . 2
F3 B2 F3 F6 177(3) 2 2
F5 B2 F3 F6 -102(3) 2 2
F6 B2 F3 B2 108(5) 2 2
F4 B2 F3 B2 70(4) . 2
F6 B2 F3 B2 -67(5) . 2
F5 B2 F3 B2 -179(5) . 2
F3 B2 F3 B2 -75(4) 2 2
F5 B2 F3 B2 7(4) 2 2
B2 B2 F3 F3 75(4) 2 2
F6 B2 F3 F3 -177(3) 2 2
F4 B2 F3 F3 144.7(15) . 2
F6 B2 F3 F3 7.6(13) . 2
F5 B2 F3 F3 -104.1(11) . 2
F5 B2 F3 F3 81.3(10) 2 2
F4 B2 F4 B2 103(5) 2 2
F6 B2 F4 B2 -101(5) 2 2
F6 B2 F4 B2 34(4) . 2
F5 B2 F4 B2 172(6) . 2
F3 B2 F4 B2 -86(5) . 2
F3 B2 F4 B2 7(3) 2 2
F5 B2 F4 B2 -1(5) 2 2
B2 B2 F4 F4 -103(5) 2 2
F6 B2 F4 F4 156.7(15) 2 2
F6 B2 F4 F4 -68.6(16) . 2
F5 B2 F4 F4 68.9(12) . 2
F3 B2 F4 F4 171.7(15) . 2
F3 B2 F4 F4 -95(3) 2 2
F5 B2 F4 F4 -104.2(10) 2 2
B2 B2 F4 F5 1(5) 2 2
F4 B2 F4 F5 104.2(10) 2 2
F6 B2 F4 F5 -99.1(11) 2 2
F6 B2 F4 F5 35.6(14) . 2
F5 B2 F4 F5 173.1(13) . 2
F3 B2 F4 F5 -84.0(10) . 2
F3 B2 F4 F5 9(2) 2 2
B2 B2 F4 F6 101(5) 2 2
F4 B2 F4 F6 -156.7(15) 2 2
F6 B2 F4 F6 135(2) . 2
F5 B2 F4 F6 -87.8(14) . 2
F3 B2 F4 F6 15.1(11) . 2
F3 B2 F4 F6 108(3) 2 2
F5 B2 F4 F6 99.1(11) 2 2
F6 B2 F5 F4 -152.0(12) 2 2
F4 B2 F5 F4 -65.9(12) . 2
F6 B2 F5 F4 80.5(13) . 2
F3 B2 F5 F4 -175.5(12) . 2
F3 B2 F5 F4 105.0(15) 2 2
F5 B2 F5 F4 -28(6) 2 2
B2 B2 F6 F3 -106(4) 2 2
F4 B2 F6 F3 157(3) 2 2
F6 B2 F6 F3 -21(2) 2 2
F4 B2 F6 F3 -141(3) . 2
F5 B2 F6 F3 82(3) . 2
F3 B2 F6 F3 -19(3) . 2
F5 B2 F6 F3 -108(3) 2 2
F4 B2 F6 B2 -98(3) 2 2
F6 B2 F6 B2 85(3) 2 2
F4 B2 F6 B2 -35(2) . 2
F5 B2 F6 B2 -172(3) . 2
F3 B2 F6 B2 87(3) . 2
F3 B2 F6 B2 106(4) 2 2
F5 B2 F6 B2 -2(3) 2 2
B2 B2 F6 F4 98(3) 2 2
F6 B2 F6 F4 -178(2) 2 2
F4 B2 F6 F4 62.8(14) . 2
F5 B2 F6 F4 -74.2(12) . 2
F3 B2 F6 F4 -175.4(15) . 2
F3 B2 F6 F4 -157(3) 2 2
F5 B2 F6 F4 95.8(9) 2 2
